data_2004410
loop_
_publ_author_name
'Zuo, J.-L.'
'Xiong, R.-G.'
'You, X.-Z.'
'Huang, X.-Y.'

_publ_section_title
;
 <i>N</i>-Methylquinolinium
 Bis(6,7-dihydro-5<i>H</i>-1,4-dithiepine-2,3-dithiolato)nickelate(III)
;
_journal_issue 1
_journal_name_full 'Acta Crystallographica Section C'
_journal_page_first 46
_journal_page_last 48
_journal_paper_doi 10.1107/S0108270195009838
_journal_volume 52
_journal_year 1996
_chemical_formula_sum 'C20 H22 N Ni S8'
_chemical_formula_weight 591.58
_space_group_IT_number 14
_symmetry_cell_setting monoclinic
_symmetry_space_group_name_Hall '-P 2ybc'
_symmetry_space_group_name_H-M 'P 1 21/c 1'
_atom_type_scat_source 'Cromer & Waber (1974)'
_cell_angle_alpha 90
_cell_angle_beta 106.780(10)
_cell_angle_gamma 90
_cell_formula_units_Z 4
_cell_length_a 15.275(2)
_cell_length_b 9.588(4)
_cell_length_c 17.717(2)
_cell_measurement_reflns_used 25
_cell_measurement_temperature 296
_cell_measurement_theta_max 14.86
_cell_measurement_theta_min 8.57
_cell_volume 2484.3(11)
_diffrn_measurement_device 'Enraf-Nonius CAD-4'
_diffrn_measurement_method '\w/2\q scans'
_diffrn_radiation_type MoK\a
_diffrn_radiation_wavelength 0.71069
_diffrn_reflns_av_R_equivalents 0.0102
_diffrn_reflns_limit_h_max 18
_diffrn_reflns_limit_h_min 0
_diffrn_reflns_limit_k_max 0
_diffrn_reflns_limit_k_min -11
_diffrn_reflns_limit_l_max 21
_diffrn_reflns_limit_l_min -21
_diffrn_reflns_number 4841
_diffrn_reflns_theta_max 25
_diffrn_standards_decay_% -1.1
_diffrn_standards_interval_count 300
_diffrn_standards_number 3
_exptl_absorpt_coefficient_mu 1.441
_exptl_absorpt_correction_T_max 1.000
_exptl_absorpt_correction_T_min 0.8582
_exptl_absorpt_correction_type 'empirical, \y scan (TEXSAN; Molecular Structure Corporation, 1985)'
_exptl_crystal_colour brown
_exptl_crystal_density_diffrn 1.58
_exptl_crystal_description plate
_exptl_crystal_size_max 0.60
_exptl_crystal_size_mid 0.40
_exptl_crystal_size_min 0.30
_refine_diff_density_max 1.28
_refine_diff_density_min -0.60
_refine_ls_extinction_method none
_refine_ls_goodness_of_fit_obs 1.78
_refine_ls_hydrogen_treatment noref
_refine_ls_number_parameters 274
_refine_ls_number_reflns 3495
_refine_ls_R_factor_obs 0.056
_refine_ls_shift/esd_max 0.01
_refine_ls_structure_factor_coef F
_refine_ls_weighting_details 'w = 1/\s^2^(F)'
_refine_ls_weighting_scheme calc
_refine_ls_wR_factor_obs 0.068
_reflns_number_observed 3495
_reflns_number_total 4682
_reflns_observed_criterion I>3\s(I)
_cod_data_source_file mu1192.cif
_cod_data_source_block mu1192a
_cod_depositor_comments
;
The following automatic conversions were performed:

'_refine_ls_weighting_scheme' value 'w = 1/\s^2^(F)' was changed to
'calc'. New tag '_refine_ls_weighting_details' was created. The value
of the new tag was set to 'w = 1/\s^2^(F)'.

Automatic conversion script
Id: cif_fix_values 3143 2015-03-26 13:38:13Z robertas 
;
_cod_original_cell_volume 2484.0(10)
_cod_original_sg_symbol_H-M 'P 21/c'
_cod_database_code 2004410

loop_
_symmetry_equiv_pos_as_xyz
x,y,z
x,1/2-y,1/2+z
-x,-y,-z
-x,1/2+y,1/2-z

loop_
_atom_site_aniso_label
_atom_site_aniso_U_11
_atom_site_aniso_U_22
_atom_site_aniso_U_33
_atom_site_aniso_U_12
_atom_site_aniso_U_13
_atom_site_aniso_U_23
Ni(1) 0.0463(6) 0.0336(5) 0.0375(5) 0.0004(4) 0.0135(4) -0.0003(4)
S(1) 0.0455(8) 0.0576(8) 0.0435(7) 0.00V4(6) 0.0088(6) -0.0035(6)
S(2) 0.0434(7) 0.0427(7) 0.0451(7) 0.0032(6) 0.0117(6) -0.0046(5)
S(3) 0.0640(10) 0.0438(7) 0.0558(8) 0.0162(7) 0.018(8) -0.0050(6)
S(4) 0.0493(9) 0.0583(3) 0.0502(8) -0.0025(7) 0.0095(7) -0.0073(6)
C(1) 0.045(3) 0.043(3) 0.041(3) 0.007(2) 0.013(2) 0.000(2)
C(2) 0.043(3) 0.041(3) 0.042(3) -0.000(2) 0.013(2) -0.001(2)
C(3) 0.080(5) 0.063(3) 0.060(4) 0.014(3) 0.038(4) 0.000(3)
C(4) 0.085(5) 0.060(3) 0.042(3) 0.008(3) 0.018(3) -0.007(3)
C(5) 0.070(4) 0.054(3) 0.048(3) 0.006(3) 0.007(3) 0.003(3)
Ni(2) 0.0412(5) 0.0393(5) 0.0457(5) -0.0047(4) 0.0132(4) -0.0035(4)
S(5) 0.0477(8) 0.0466(7) 0.0528(8) -0.0089(6) 0.0178(7) -0.0105(6)
S(6) 0.0533(9) 0.0494(8) 0.0720(10) -0.0134(6) 0.0253(8) -0.0201(7)
S(7) 0.0466(8) 0.0584(8) 0.0548(8) -0.0128(7) 0.0163(7) -0.0032(6)
S(8) 0.0570(10) 0.0820(10) 0.0590(10) -0.0021(8) 0.0179(8) -0.0217(8)
C(6) 0.039(3) 0.042(3) 0.043(3) -0.003(2) 0.011(2) 0.003(2)
C(7) 0.047(3) 0.046(3) 0.051(3) -0.003(2) 0.015(3) -0.009(2)
C(8) 0.045(3) 0.094(5) 0.054(3) -0.005(3) 0.006(3) 0.001(3)
C(9) 0.042(3) 0.080(4) 0.068(4) 0.005(3) 0.015(3) 0.006(3)
C(10) 0.072(5) 0.079(4) 0.086(5) 0.020(4) 0.034(4) -0.004(4)
N 0.069(4) 0.081(4) 0.062(3) 0.001(3) -0.001(3) -0.011(3)
C(11) 0.073(5) 0.150(8) 0.074(5) -0.024(6) 0.024(4) -0.010(5)
C(12) 0.082(6) 0.151(9) 0.104(7) -0.017(6) 0.032(6) 0.021(6)
C(13) 0.131(8) 0.076(5) 0.102(6) -0.029(5) 0.009(6) 0.026(4)
C(14) 0.074(5) 0.053(4) 0.106(6) 0.011(4) -0.002(4) -0.005(4)
C(15) 0.077(5) 0.091(5) 0.101(6) -0.007(5) 0.020(5) -0.040(5)
C(16) 0.087(6) 0.101(6) 0.073(5) -0.033(5) 0.017(4) -0.016(4)
C(17) 0.085(5) 0.069(4) 0.057(4) -0.020(4) 0.004(4) -0.008(3)
C(18) 0.055(4) 0.050(3) 0.050(3) -0.000(3) 0.002(3) -0.010(3)
C(19) 0.067(4) 0.063(4) 0.069(4) -0.015(3) 0.011(3) -0.004(3)
C(20) 0.108(7) 0.065(4) 0.115(6) 0.022(4) -0.014(5) -0.023(4)

loop_
_atom_site_label
_atom_site_fract_x
_atom_site_fract_y
_atom_site_fract_z
_atom_site_B_iso_or_equiv
Ni(1) .0 .5 .5 3.20(4)
S(1) -.07360(10) .63680(10) .55519(8) 3.92(5)
S(2) .12160(10) .52500(10) .59706(8) 3.47(5)
S(3) -.03180(10) .83550(10) .68622(8) 4.44(6)
S(4) .18630(10) .71210(10) .73400(8) 4.23(6)
C(1) .0072(4) .6990(5) .6383(3) 3.4(2)
C(2) .0941(3) .6504(5) .6562(3) 3.3(2)
C(3) -.0114(5) .7766(6) .7862(3) 5.0(3)
C(4) .0854(5) .7915(6) .8384(3) 4.9(3)
C(5) .1522(4) .6868(6) .8227(3) 4.7(2)
Ni(2) .5 1.0000 .5 3.31(4)
S(5) .38370(10) .86680(10) .47980(8) 3.82(5)
S(6) .45170(10) 1.12700(10) .57860(10) 4.49(6)
S(7) .23400(10) .81970(10) .54873(8) 4.18(6)
S(8) .31010(10) 1.1019(2) .66120(10) 5.20(7)
C(6) .3245(3) .9262(5) .5425(3) 3.3(2)
C(7) .3549(4) 1.0405(5) .5869(3) 3.8(2)
C(8) .1359(4) .9319(7) .5256(3) 5.2(3)
C(9) .1262(4) 1.0299(7) .5913(4) 5.0(3)
C(10) .1948(5) 1.1476(7) .6096(4) 6.1(3)
N .3403(4) 1.2471(6) .8484(3) 5.9(3)
C(11) .2917(6) 1.1690(10) .8820(5) 7.8(4)
C(12) .3199(7) 1.0380(10) .9141(6) 8.8(5)
C(13) .4022(7) .9939(8) .9101(5) 8.5(4)
C(14) .5442(5) 1.0246(7) .8701(5) 6.6(3)
C(15) .5935(5) 1.1082(9) .8366(5) 7.2(4)
C(16) .5601(6) 1.2370(10) .8070(4) 7.0(4)
C(17) .4786(5) 1.2846(7) .8102(4) 5.8(3)
C(18) .4262(4) 1.2048(6) .8443(3) 4.3(2)
C(19) .4568(5) 1.0725(7) .8760(4) 5.4(3)
C(20) .3042(6) 1.3795(7) .8141(5) 8.3(4)
H(1) -0.0500 .8285 .8095 6.1
H(2) -0.0274 .6806 .7849 6.1
H(3) .1064 .8824 .8312 5.9
H(4) .0849 .7810 .8918 5.9
H(5) .1248 .5971 .8198 5.6
H(6) .2059 .6895 .8663 5.6
H(7) .1381 .9878 .4819 6.3
H(8) .0831 .8740 .5109 6.3
H(9) .0666 1.0691 .5754 6.0
H(10) .1335 .9764 .6378 6.0
H(11) .1746 1.2135 .6411 7.3
H(12) .1950 1.1895 .5613 7.3
H(13) .2345 1.2041 .8844 9.3
H(14) .2831 .9827 .9374 10.5
H(15) .4238 .9055 .9316 10.2
H(16) .5667 .9356 .8895 7.9
H(17) .6516 1.0786 .8334 8.6
H(18) .5960 1.2945 .7840 8.4
H(19) .4574 1.3734 .7889 6.9
H(20) .2931 1.4375 .8537 9.9
H(21) .3474 1.4234 .7924 9.9
H(22) .2488 1.3645 .7737 9.9

loop_
_geom_angle_atom_site_label_1
_geom_angle_atom_site_label_2
_geom_angle_atom_site_label_3
_geom_angle_site_symmetry_1
_geom_angle_site_symmetry_3
_geom_angle
_geom_angle_publ_flag
S(1) Ni(2) S(1) 3_566 . 180.00 no
S(1) Ni(1) S(2) 3_566 . 89.25(5) no
S(1) Ni(1) S(2) 3_566 3_566 90.75(5) no
C(1) S(1) Ni(1) . . 105.1(2) yes
C(1) S(3) C(3) . . 104.8(2) yes
C(2) C(1) S(1) . . 119.3(4) yes
S(1) C(1) S(3) . . 114.2(3) yes
C(1) C(2) S(4) . . 125.0(4) yes
C(4) C(3) S(3) . . 115.8(4) yes
C(4) C(5) S(4) . . 116.7(4) yes
S(5) Ni(2) S(6) . . 91.33(5) yes
S(5) Ni(2) S(6) . 3_676 88.67(5) no
S(6) Ni(2) S(6) 3_676 . 180(3) no
C(7) S(6) Ni(2) . . 104.2(2) yes
C(7) S(8) C(10) . . 103.9(3) yes
C(7) C(6) S(7) . . 125.6(4) yes
C(6) C(7) S(6) . . 119.7(4) yes
C(9) C(8) S(7) . . 116.8(4) yes
C(10) C(9) C(8) . . 114.1(5) yes
S(1) Ni(1) S(2) . . 90.75(5) yes
S(1) Ni(1) S(2) . 3_566 89.25(5) no
S(2) Ni(1) S(2) 3_566 . 180.00 no
C(2) S(2) Ni(1) . . 104.9(2) yes
C(2) S(4) C(5) . . 105.6(3) yes
C(2) C(1) S(3) . . 126.2(4) yes
C(1) C(2) S(2) . . 119.5(4) yes
S(2) C(2) S(4) . . 115.4(3) yes
C(3) C(4) C(5) . . 114.7(5) yes
S(5) Ni(2) S(5) 3_676 . 180(3) no
S(5) Ni(2) S(6) 3_676 . 88.67(5) no
S(5) Ni(2) S(6) 3_676 3_676 91.33(5) no
C(6) S(5) Ni(2) . . 105.1(2) yes
C(6) S(7) C(8) . . 105.0(3) yes
C(7) C(6) S(5) . . 119.3(4) yes
S(5) C(6) S(7) . . 114.8(3) yes
C(6) C(7) S(8) . . 124.6(4) yes
C(9) C(10) S(8) . . 116.5(5) yes
S(6) C(7) S(8) . . 115.4(3) yes
H(2) C(3) H(1) . . 109.31 no
H(2) C(3) C(4) . . 107.79 no
H(2) C(3) S(3) . . 108.00 no
H(1) C(3) C(4) . . 107.82 no
H(1) C(3) S(3) . . 107.98 no
H(3) C(4) H(4) . . 109.30 no
H(3) C(4) C(3) . . 108.21 no
H(3) C(4) C(5) . . 108.23 no
H(4) C(4) C(3) . . 108.15 no
H(4) C(4) C(5) . . 108.13 no
H(5) C(5) H(6) . . 109.38 no
H(5) C(5) C(4) . . 107.55 no
H(5) C(5) S(4) . . 107.78 no
H(6) C(5) C(4) . . 107.56 no
H(6) C(5) S(4) . . 107.74 no
H(7) C(8) H(8) . . 109.37 no
H(7) C(8) C(9) . . 107.83 no
H(7) C(8) S(7) . . 107.46 no
H(8) C(8) C(9) . . 107.79 no
H(8) C(8) S(7) . . 107.40 no
H(10) C(9) H(9) . . 109.42 no
H(10) C(9) C(10) . . 108.44 no
H(10) C(9) C(8) . . 108.32 no
H(9) C(9) C(10) . . 108.30 no
H(9) C(9) C(8) . . 108.23 no
H(12) C(10) H(11) . . 109.57 no
H(12) C(10) C(9) . . 107.81 no
H(12) C(10) S(8) . . 107.85 no
H(11) C(10) C(9) . . 107.47 no
H(11) C(10) S(8) . . 107.54 no
H(13) C(11) N . . 118.17 no
H(13) C(11) C(12) . . 118.61 no
H(14) C(12) C(13) . . 121.58 no
H(14) C(12) C(11) . . 121.94 no
H(15) C(13) C(12) . . 118.83 no
H(15) C(13) C(19) . . 118.56 no
H(16) C(14) C(15) . . 120.32 no
H(16) C(14) C(19) . . 120.49 no
H(17) C(15) C(14) . . 119.92 no
H(17) C(15) C(16) . . 119.67 no
H(18) C(16) C(17) . . 118.66 no
H(18) C(16) C(15) . . 119.07 no
H(19) C(17) C(16) . . 120.21 no
H(19) C(17) C(18) . . 119.97 no
H(20) C(20) H(22) . . 109.68 no
H(20) C(20) H(21) . . 109.48 no
H(20) C(20) N . . 109.46 no
H(22) C(20) H(21) . . 109.36 no
H(22) C(20) N . . 109.42 no
H(21) C(20) N . . 109.42 no

loop_
_geom_bond_atom_site_label_1
_geom_bond_atom_site_label_2
_geom_bond_site_symmetry_2
_geom_bond_distance
_geom_bond_publ_flag
Ni(1) S(1) . 2.1410(10) yes
Ni(1) S(2) . 2.1500(10) yes
S(1) C(1) . 1.731(5) yes
S(3) C(1) . 1.757(5) yes
S(4) C(2) . 1.764(5) yes
C(1) C(2) . 1.357(7) yes
C(4) C(5) . 1.514(8) yes
Ni(2) S(5) 3_676 2.132(2) no
Ni(2) S(6) 3_676 2.1370(10) no
S(6) C(7) . 1.738(5) yes
S(7) C(8) . 1.794(6) yes
S(8) C(10) . 1.789(7) yes
C(8) C(9) . 1.536(8) yes
Ni(1) S(1) 3_566 2.1410(10) no
Ni(1) S(2) 3_566 2.1500(10) no
S(2) C(2) . 1.725(5) yes
S(3) C(3) . 1.799(6) yes
S(4) C(5) . 1.810(6) yes
C(3) C(4) . 1.508(9) yes
Ni(2) S(5) . 2.1320(10) yes
Ni(2) S(6) . 2.1370(10) yes
S(5) C(6) . 1.720(5) yes
S(7) C(6) . 1.747(5) yes
S(8) C(7) . 1.751(5) yes
C(6) C(7) . 1.350(7) yes
C(9) C(10) . 1.509(9) yes
C(3) H(2) . 0.951 no
C(3) H(1) . 0.951 no
C(4) H(3) . 0.949 no
C(4) H(4) . 0.953 no
C(5) H(5) . 0.950 no
C(5) H(6) . 0.951 no
C(8) H(7) . 0.950 no
C(8) H(8) . 0.951 no
C(9) H(10) . 0.950 no
C(9) H(9) . 0.950 no
C(10) H(12) . 0.946 no
C(10) H(11) . 0.952 no
C(11) H(13) . 0.947 no
C(12) H(14) . 0.950 no
C(13) H(15) . 0.949 no
C(14) H(16) . 0.947 no
C(15) H(17) . 0.949 no
C(16) H(18) . 0.947 no
C(17) H(19) . 0.950 no
C(20) H(20) . 0.948 no
C(20) H(22) . 0.950 no
C(20) H(21) . 0.952 no
